data_7717468
loop_
_publ_author_name
'Gobbilla, Sai Kumar'
'Bano, Kulsum'
'Biswal, Priyabrata'
'Dey, Soumyadip'
'Kumar, Ravi'
'Sau, Abhijit'
'Chandrasekhar, Vadapalli'
'Kanti Panda, Tarun'

_publ_section_title
;
 Indium-Catalyzed Hydrosilylation of Nitroarenes to Aromatic Amines
;
_journal_name_full 'Dalton Transactions'
_journal_paper_doi 10.1039/D4DT02861A
_journal_year 2024
_chemical_formula_sum 'C22 H32 Cl In N6 O2'
_chemical_formula_weight 562.80
_space_group_crystal_system monoclinic
_space_group_IT_number 14
_space_group_name_Hall '-P 2ybc'
_space_group_name_H-M_alt 'P 1 21/c 1'
_atom_sites_solution_hydrogens geom
_audit_creation_method SHELXL-2018/3
_audit_update_record
;
2024-07-28 deposited with the CCDC.	2024-11-11 downloaded from the CCDC.
;
_cell_angle_alpha 90
_cell_angle_beta 115.026(3)
_cell_angle_gamma 90
_cell_formula_units_Z 4
_cell_length_a 18.309(2)
_cell_length_b 9.8212(9)
_cell_length_c 15.5256(14)
_cell_measurement_reflns_used 76971
_cell_measurement_temperature 273(2)
_cell_measurement_theta_max 27.163
_cell_measurement_theta_min 2.410
_cell_volume 2529.7(4)
_computing_cell_refinement
'CrysAlisPro, Agilent Technologies,Version 1.171.35.19 (release 27-10-2011CrysAlis171 .NET)(compiled Oct 27'
_computing_data_collection
'CrysAlisPro, Agilent Technologies,Version 1.171.35.19 (release 27-10-2011CrysAlis171 .NET)(compiled Oct 27'
_computing_data_reduction
'CrysAlisPro, Agilent Technologies,Version 1.171.35.19 (release 27-10-2011CrysAlis171 .NET)(compiled Oct 27'
_computing_molecular_graphics 'ORTEP 3.0 & Olex 2.1'
_computing_publication_material WinGX
_computing_structure_refinement 'SHELXL-2018/3 (Sheldrick, 2018)'
_computing_structure_solution 'SHELXT 2018/2 (Sheldrick, 2018)'
_diffrn_ambient_temperature 273(2)
_diffrn_measured_fraction_theta_full 1.000
_diffrn_measured_fraction_theta_max 0.998
_diffrn_measurement_device_type Bruker
_diffrn_radiation_type MoK\a
_diffrn_radiation_wavelength 0.71073
_diffrn_reflns_av_R_equivalents 0.0749
_diffrn_reflns_av_unetI/netI 0.0318
_diffrn_reflns_Laue_measured_fraction_full 1.000
_diffrn_reflns_Laue_measured_fraction_max 0.998
_diffrn_reflns_limit_h_max 23
_diffrn_reflns_limit_h_min -23
_diffrn_reflns_limit_k_max 12
_diffrn_reflns_limit_k_min -12
_diffrn_reflns_limit_l_max 19
_diffrn_reflns_limit_l_min -19
_diffrn_reflns_number 76971
_diffrn_reflns_point_group_measured_fraction_full 1.000
_diffrn_reflns_point_group_measured_fraction_max 0.998
_diffrn_reflns_theta_full 25.242
_diffrn_reflns_theta_max 27.163
_diffrn_reflns_theta_min 2.410
_diffrn_source 'Bruker (Mo) X-ray Source'
_exptl_absorpt_coefficient_mu 1.069
_exptl_absorpt_correction_T_max 1.0000
_exptl_absorpt_correction_T_min 0.790
_exptl_absorpt_correction_type multi-scan
_exptl_crystal_colour colorless
_exptl_crystal_density_diffrn 1.478
_exptl_crystal_description block
_exptl_crystal_F_000 1152
_exptl_crystal_size_max 0.22
_exptl_crystal_size_mid 0.19
_exptl_crystal_size_min 0.15
_refine_diff_density_max 0.444
_refine_diff_density_min -0.377
_refine_diff_density_rms 0.056
_refine_ls_extinction_method none
_refine_ls_goodness_of_fit_ref 1.019
_refine_ls_hydrogen_treatment constr
_refine_ls_matrix_type full
_refine_ls_number_parameters 289
_refine_ls_number_reflns 5619
_refine_ls_number_restraints 0
_refine_ls_restrained_S_all 1.019
_refine_ls_R_factor_all 0.0536
_refine_ls_R_factor_gt 0.0309
_refine_ls_shift/su_max 0.001
_refine_ls_shift/su_mean 0.000
_refine_ls_structure_factor_coef Fsqd
_refine_ls_weighting_details 'w=1/[\s^2^(Fo^2^)+(0.0263P)^2^+0.9528P] where P=(Fo^2^+2Fc^2^)/3'
_refine_ls_weighting_scheme calc
_refine_ls_wR_factor_gt 0.0611
_refine_ls_wR_factor_ref 0.0676
_reflns_Friedel_coverage 0.000
_reflns_number_gt 4228
_reflns_number_total 5619
_reflns_threshold_expression 'I > 2\s(I)'
_cod_data_source_file d4dt02861a2.cif
_cod_data_source_block shelx_CCDC2
_cod_original_sg_symbol_H-M 'P 21/c'
_cod_database_code 7717468
_shelx_shelxl_version_number 2018/3
_shelx_space_group_comment
;
The symmetry employed for this shelxl refinement is uniquely defined
by the following loop, which should always be used as a source of
symmetry information in preference to the above space-group names.
They are only intended as comments.
;

loop_
_space_group_symop_operation_xyz
'x, y, z'
'-x, y+1/2, -z+1/2'
'-x, -y, -z'
'x, -y-1/2, z-1/2'

loop_
_atom_site_label
_atom_site_type_symbol
_atom_site_fract_x
_atom_site_fract_y
_atom_site_fract_z
_atom_site_U_iso_or_equiv
_atom_site_adp_type
_atom_site_occupancy
_atom_site_site_symmetry_order
_atom_site_calc_flag
_atom_site_refinement_flags_posn
_atom_site_refinement_flags_adp
_atom_site_refinement_flags_occupancy
_atom_site_disorder_assembly
_atom_site_disorder_group
In1 In 0.18418(2) 0.73308(2) 0.30179(2) 0.04446(7) Uani 1 1 d . . . . .
Cl1 Cl 0.10068(4) 0.82860(8) 0.37702(5) 0.0625(2) Uani 1 1 d . . . . .
O1 O 0.10733(17) 1.1374(3) 0.1484(2) 0.1008(8) Uani 1 1 d . . . . .
O2 O 0.56013(15) 0.3536(3) 0.35967(18) 0.0885(7) Uani 1 1 d . . . . .
N1 N 0.21833(14) 0.5452(2) 0.38597(16) 0.0552(6) Uani 1 1 d . . . . .
N2 N 0.09812(13) 0.5792(2) 0.21351(16) 0.0570(6) Uani 1 1 d . . . . .
N3 N 0.10209(14) 0.8443(2) 0.14589(16) 0.0565(6) Uani 1 1 d . . . . .
N4 N 0.28019(12) 0.8730(2) 0.37283(15) 0.0480(5) Uani 1 1 d . . . . .
N5 N 0.27908(13) 0.6894(2) 0.24126(16) 0.0532(6) Uani 1 1 d . . . . .
N6 N 0.39908(15) 0.4566(2) 0.28523(19) 0.0629(7) Uani 1 1 d . . . . .
C1 C 0.2750(2) 0.4989(3) 0.4689(2) 0.0692(9) Uani 1 1 d . . . . .
H1 H 0.314595 0.551893 0.514566 0.083 Uiso 1 1 calc R U . . .
C2 C 0.2653(2) 0.3598(4) 0.4756(3) 0.0837(11) Uani 1 1 d . . . . .
H2 H 0.296637 0.303873 0.526098 0.100 Uiso 1 1 calc R U . . .
C3 C 0.2014(2) 0.3201(3) 0.3948(3) 0.0824(10) Uani 1 1 d . . . . .
H3 H 0.180791 0.232365 0.379675 0.099 Uiso 1 1 calc R U . . .
C4 C 0.17282(18) 0.4360(3) 0.3393(2) 0.0597(7) Uani 1 1 d . . . . .
C5 C 0.10988(18) 0.4584(3) 0.2480(2) 0.0629(8) Uani 1 1 d . . . . .
H5 H 0.077604 0.386613 0.213513 0.075 Uiso 1 1 calc R U . . .
C6 C 0.03543(19) 0.6169(4) 0.1224(2) 0.0744(9) Uani 1 1 d . . . . .
H6A H -0.011318 0.650562 0.129933 0.089 Uiso 1 1 calc R U . . .
H6B H 0.019242 0.538548 0.080423 0.089 Uiso 1 1 calc R U . . .
C7 C 0.0688(2) 0.7266(4) 0.0810(2) 0.0832(11) Uani 1 1 d . . . . .
H7A H 0.110906 0.687919 0.066314 0.100 Uiso 1 1 calc R U . . .
H7B H 0.026215 0.758536 0.021956 0.100 Uiso 1 1 calc R U . . .
C8 C 0.03701(18) 0.9307(4) 0.1466(2) 0.0706(9) Uani 1 1 d . . . . .
H8A H 0.009931 0.883628 0.179810 0.085 Uiso 1 1 calc R U . . .
H8B H -0.002140 0.946125 0.081746 0.085 Uiso 1 1 calc R U . . .
C9 C 0.0667(2) 1.0627(4) 0.1929(3) 0.0893(12) Uani 1 1 d . . . . .
H9A H 0.021503 1.115911 0.191318 0.107 Uiso 1 1 calc R U . . .
H9B H 0.103113 1.047542 0.258961 0.107 Uiso 1 1 calc R U . . .
C10 C 0.1500(2) 0.9278(4) 0.1054(2) 0.0823(11) Uani 1 1 d . . . . .
H10A H 0.198013 0.877909 0.112827 0.099 Uiso 1 1 calc R U . . .
H10B H 0.117743 0.942066 0.037933 0.099 Uiso 1 1 calc R U . . .
C11 C 0.1738(2) 1.0634(4) 0.1544(3) 0.0979(13) Uani 1 1 d . . . . .
H11A H 0.209784 1.048975 0.220740 0.117 Uiso 1 1 calc R U . . .
H11B H 0.202814 1.115181 0.125607 0.117 Uiso 1 1 calc R U . . .
C12 C 0.29667(18) 0.9749(3) 0.43663(19) 0.0557(7) Uani 1 1 d . . . . .
H12 H 0.262371 1.004096 0.463149 0.067 Uiso 1 1 calc R U . . .
C13 C 0.37112(19) 1.0295(3) 0.4568(2) 0.0658(8) Uani 1 1 d . . . . .
H13 H 0.395918 1.100431 0.498720 0.079 Uiso 1 1 calc R U . . .
C14 C 0.40219(18) 0.9584(3) 0.4029(2) 0.0636(8) Uani 1 1 d . . . . .
H14 H 0.451973 0.972390 0.401627 0.076 Uiso 1 1 calc R U . . .
C15 C 0.34490(15) 0.8625(3) 0.35105(19) 0.0499(6) Uani 1 1 d . . . . .
C16 C 0.34175(17) 0.7636(3) 0.2827(2) 0.0559(7) Uani 1 1 d . . . . .
H16 H 0.385629 0.752845 0.267924 0.067 Uiso 1 1 calc R U . . .
C17 C 0.28044(19) 0.5867(3) 0.1738(2) 0.0741(9) Uani 1 1 d . . . . .
H17A H 0.312621 0.620260 0.142192 0.089 Uiso 1 1 calc R U . . .
H17B H 0.225976 0.572675 0.125682 0.089 Uiso 1 1 calc R U . . .
C18 C 0.3143(2) 0.4524(3) 0.2202(3) 0.0803(10) Uani 1 1 d . . . . .
H18A H 0.283834 0.421764 0.254748 0.096 Uiso 1 1 calc R U . . .
H18B H 0.306747 0.385844 0.171028 0.096 Uiso 1 1 calc R U . . .
C19 C 0.4230(3) 0.3331(4) 0.3423(3) 0.0915(12) Uani 1 1 d . . . . .
H19A H 0.412261 0.254734 0.300645 0.110 Uiso 1 1 calc R U . . .
H19B H 0.391242 0.323741 0.378528 0.110 Uiso 1 1 calc R U . . .
C20 C 0.5109(3) 0.3360(4) 0.4091(3) 0.1047(14) Uani 1 1 d . . . . .
H20A H 0.520758 0.409980 0.454028 0.126 Uiso 1 1 calc R U . . .
H20B H 0.525281 0.251475 0.444634 0.126 Uiso 1 1 calc R U . . .
C21 C 0.5377(2) 0.4765(4) 0.3081(3) 0.0768(10) Uani 1 1 d . . . . .
H21A H 0.571946 0.491795 0.275456 0.092 Uiso 1 1 calc R U . . .
H21B H 0.545577 0.551550 0.351725 0.092 Uiso 1 1 calc R U . . .
C22 C 0.45135(18) 0.4730(3) 0.2369(2) 0.0664(8) Uani 1 1 d . . . . .
H22A H 0.438064 0.556956 0.200511 0.080 Uiso 1 1 calc R U . . .
H22B H 0.443146 0.397980 0.193097 0.080 Uiso 1 1 calc R U . . .

loop_
_atom_site_aniso_label
_atom_site_aniso_U_11
_atom_site_aniso_U_22
_atom_site_aniso_U_33
_atom_site_aniso_U_23
_atom_site_aniso_U_13
_atom_site_aniso_U_12
In1 0.04142(11) 0.04807(11) 0.04283(11) 0.00094(9) 0.01679(8) -0.00005(8)
Cl1 0.0591(4) 0.0832(5) 0.0545(4) 0.0044(4) 0.0331(4) 0.0089(4)
O1 0.118(2) 0.0744(17) 0.119(2) 0.0361(16) 0.0592(19) 0.0228(16)
O2 0.0915(17) 0.0878(18) 0.0827(17) 0.0066(14) 0.0335(15) 0.0313(14)
N1 0.0539(14) 0.0563(14) 0.0524(14) 0.0074(12) 0.0194(12) 0.0016(11)
N2 0.0486(14) 0.0635(16) 0.0485(14) -0.0034(12) 0.0105(12) -0.0059(11)
N3 0.0590(14) 0.0650(15) 0.0419(13) 0.0110(12) 0.0179(12) 0.0133(12)
N4 0.0465(13) 0.0497(13) 0.0472(13) -0.0014(11) 0.0193(11) -0.0006(10)
N5 0.0481(13) 0.0586(14) 0.0542(14) -0.0098(11) 0.0229(12) 0.0043(11)
N6 0.0734(17) 0.0531(14) 0.0781(18) -0.0026(13) 0.0476(16) 0.0052(12)
C1 0.066(2) 0.076(2) 0.059(2) 0.0124(17) 0.0193(17) 0.0164(17)
C2 0.090(3) 0.081(3) 0.079(3) 0.030(2) 0.035(2) 0.029(2)
C3 0.097(3) 0.0532(19) 0.102(3) 0.020(2) 0.048(3) 0.0077(19)
C4 0.0582(18) 0.0542(18) 0.070(2) 0.0025(15) 0.0305(17) -0.0023(14)
C5 0.0570(18) 0.0550(19) 0.076(2) -0.0072(16) 0.0278(18) -0.0095(14)
C6 0.066(2) 0.084(2) 0.055(2) -0.0071(18) 0.0075(17) -0.0093(18)
C7 0.086(2) 0.110(3) 0.0416(18) 0.0000(19) 0.0148(18) 0.021(2)
C8 0.0580(19) 0.096(3) 0.059(2) 0.0236(18) 0.0257(17) 0.0254(18)
C9 0.111(3) 0.080(3) 0.086(3) 0.023(2) 0.051(2) 0.034(2)
C10 0.086(2) 0.108(3) 0.069(2) 0.040(2) 0.048(2) 0.043(2)
C11 0.096(3) 0.092(3) 0.117(3) 0.033(3) 0.056(3) 0.000(2)
C12 0.0596(18) 0.0574(18) 0.0475(17) 0.0000(14) 0.0202(15) 0.0047(14)
C13 0.067(2) 0.0597(19) 0.060(2) -0.0098(15) 0.0164(17) -0.0104(16)
C14 0.0494(17) 0.0650(19) 0.072(2) -0.0002(16) 0.0208(16) -0.0081(14)
C15 0.0443(15) 0.0522(16) 0.0532(17) 0.0047(13) 0.0204(14) 0.0017(12)
C16 0.0475(16) 0.0625(18) 0.0621(18) 0.0028(15) 0.0275(14) 0.0055(14)
C17 0.0575(19) 0.088(2) 0.073(2) -0.0283(19) 0.0240(17) 0.0071(17)
C18 0.074(2) 0.066(2) 0.113(3) -0.030(2) 0.052(2) -0.0066(17)
C19 0.125(3) 0.064(2) 0.115(3) 0.018(2) 0.079(3) 0.015(2)
C20 0.151(4) 0.090(3) 0.083(3) 0.028(2) 0.060(3) 0.036(3)
C21 0.070(2) 0.083(2) 0.086(3) 0.000(2) 0.041(2) 0.0106(18)
C22 0.072(2) 0.070(2) 0.071(2) 0.0039(16) 0.0433(19) 0.0126(16)

loop_
_atom_type_symbol
_atom_type_description
_atom_type_scat_dispersion_real
_atom_type_scat_dispersion_imag
_atom_type_scat_source
In In -0.7276 1.3100 'International Tables Vol C Tables 4.2.6.8 and 6.1.1.4'
Cl Cl 0.1484 0.1585 'International Tables Vol C Tables 4.2.6.8 and 6.1.1.4'
O O 0.0106 0.0060 'International Tables Vol C Tables 4.2.6.8 and 6.1.1.4'
N N 0.0061 0.0033 'International Tables Vol C Tables 4.2.6.8 and 6.1.1.4'
C C 0.0033 0.0016 'International Tables Vol C Tables 4.2.6.8 and 6.1.1.4'
H H 0.0000 0.0000 'International Tables Vol C Tables 4.2.6.8 and 6.1.1.4'

loop_
_geom_angle_atom_site_label_1
_geom_angle_atom_site_label_2
_geom_angle_atom_site_label_3
_geom_angle
_geom_angle_site_symmetry_1
_geom_angle_site_symmetry_3
_geom_angle_publ_flag
N4 In1 N1 105.60(8) . . ?
N4 In1 N2 169.36(8) . . ?
N1 In1 N2 75.00(9) . . ?
N4 In1 N5 74.71(8) . . ?
N1 In1 N5 90.69(8) . . ?
N2 In1 N5 94.69(8) . . ?
N4 In1 Cl1 92.89(6) . . ?
N1 In1 Cl1 96.62(6) . . ?
N2 In1 Cl1 97.61(7) . . ?
N5 In1 Cl1 166.97(6) . . ?
N4 In1 N3 104.22(8) . . ?
N1 In1 N3 148.06(9) . . ?
N2 In1 N3 73.57(9) . . ?
N5 In1 N3 86.31(8) . . ?
Cl1 In1 N3 93.04(6) . . ?
C11 O1 C9 108.9(3) . . ?
C21 O2 C20 108.2(3) . . ?
C1 N1 C4 107.1(3) . . ?
C1 N1 In1 139.8(2) . . ?
C4 N1 In1 112.87(19) . . ?
C5 N2 C6 124.8(3) . . ?
C5 N2 In1 115.3(2) . . ?
C6 N2 In1 119.9(2) . . ?
C8 N3 C7 110.7(3) . . ?
C8 N3 C10 107.7(2) . . ?
C7 N3 C10 106.4(3) . . ?
C8 N3 In1 113.78(17) . . ?
C7 N3 In1 102.91(17) . . ?
C10 N3 In1 114.96(17) . . ?
C12 N4 C15 106.8(2) . . ?
C12 N4 In1 137.43(19) . . ?
C15 N4 In1 115.75(17) . . ?
C16 N5 C17 118.0(2) . . ?
C16 N5 In1 110.73(18) . . ?
C17 N5 In1 130.95(19) . . ?
C18 N6 C22 112.9(3) . . ?
C18 N6 C19 110.9(3) . . ?
C22 N6 C19 108.2(2) . . ?
N1 C1 C2 109.5(3) . . ?
N1 C1 H1 125.3 . . ?
C2 C1 H1 125.3 . . ?
C3 C2 C1 107.5(3) . . ?
C3 C2 H2 126.3 . . ?
C1 C2 H2 126.3 . . ?
C2 C3 C4 106.8(3) . . ?
C2 C3 H3 126.6 . . ?
C4 C3 H3 126.6 . . ?
N1 C4 C3 109.2(3) . . ?
N1 C4 C5 117.8(3) . . ?
C3 C4 C5 133.0(3) . . ?
N2 C5 C4 118.9(3) . . ?
N2 C5 H5 120.5 . . ?
C4 C5 H5 120.5 . . ?
N2 C6 C7 107.7(3) . . ?
N2 C6 H6A 110.2 . . ?
C7 C6 H6A 110.2 . . ?
N2 C6 H6B 110.2 . . ?
C7 C6 H6B 110.2 . . ?
H6A C6 H6B 108.5 . . ?
N3 C7 C6 113.0(3) . . ?
N3 C7 H7A 109.0 . . ?
C6 C7 H7A 109.0 . . ?
N3 C7 H7B 109.0 . . ?
C6 C7 H7B 109.0 . . ?
H7A C7 H7B 107.8 . . ?
N3 C8 C9 112.4(3) . . ?
N3 C8 H8A 109.1 . . ?
C9 C8 H8A 109.1 . . ?
N3 C8 H8B 109.1 . . ?
C9 C8 H8B 109.1 . . ?
H8A C8 H8B 107.9 . . ?
O1 C9 C8 112.4(3) . . ?
O1 C9 H9A 109.1 . . ?
C8 C9 H9A 109.1 . . ?
O1 C9 H9B 109.1 . . ?
C8 C9 H9B 109.1 . . ?
H9A C9 H9B 107.9 . . ?
C11 C10 N3 111.3(3) . . ?
C11 C10 H10A 109.4 . . ?
N3 C10 H10A 109.4 . . ?
C11 C10 H10B 109.4 . . ?
N3 C10 H10B 109.4 . . ?
H10A C10 H10B 108.0 . . ?
O1 C11 C10 111.8(3) . . ?
O1 C11 H11A 109.3 . . ?
C10 C11 H11A 109.3 . . ?
O1 C11 H11B 109.3 . . ?
C10 C11 H11B 109.3 . . ?
H11A C11 H11B 107.9 . . ?
N4 C12 C13 110.5(3) . . ?
N4 C12 H12 124.8 . . ?
C13 C12 H12 124.8 . . ?
C12 C13 C14 106.7(3) . . ?
C12 C13 H13 126.6 . . ?
C14 C13 H13 126.6 . . ?
C13 C14 C15 106.9(3) . . ?
C13 C14 H14 126.6 . . ?
C15 C14 H14 126.6 . . ?
N4 C15 C14 109.1(2) . . ?
N4 C15 C16 118.1(2) . . ?
C14 C15 C16 132.8(3) . . ?
N5 C16 C15 120.6(2) . . ?
N5 C16 H16 119.7 . . ?
C15 C16 H16 119.7 . . ?
N5 C17 C18 112.9(3) . . ?
N5 C17 H17A 109.0 . . ?
C18 C17 H17A 109.0 . . ?
N5 C17 H17B 109.0 . . ?
C18 C17 H17B 109.0 . . ?
H17A C17 H17B 107.8 . . ?
N6 C18 C17 114.3(3) . . ?
N6 C18 H18A 108.7 . . ?
C17 C18 H18A 108.7 . . ?
N6 C18 H18B 108.7 . . ?
C17 C18 H18B 108.7 . . ?
H18A C18 H18B 107.6 . . ?
N6 C19 C20 111.3(3) . . ?
N6 C19 H19A 109.4 . . ?
C20 C19 H19A 109.4 . . ?
N6 C19 H19B 109.4 . . ?
C20 C19 H19B 109.4 . . ?
H19A C19 H19B 108.0 . . ?
O2 C20 C19 111.7(3) . . ?
O2 C20 H20A 109.3 . . ?
C19 C20 H20A 109.3 . . ?
O2 C20 H20B 109.3 . . ?
C19 C20 H20B 109.3 . . ?
H20A C20 H20B 107.9 . . ?
O2 C21 C22 111.3(3) . . ?
O2 C21 H21A 109.4 . . ?
C22 C21 H21A 109.4 . . ?
O2 C21 H21B 109.4 . . ?
C22 C21 H21B 109.4 . . ?
H21A C21 H21B 108.0 . . ?
N6 C22 C21 109.9(3) . . ?
N6 C22 H22A 109.7 . . ?
C21 C22 H22A 109.7 . . ?
N6 C22 H22B 109.7 . . ?
C21 C22 H22B 109.7 . . ?
H22A C22 H22B 108.2 . . ?

loop_
_geom_bond_atom_site_label_1
_geom_bond_atom_site_label_2
_geom_bond_distance
_geom_bond_site_symmetry_2
_geom_bond_publ_flag
In1 N4 2.134(2) . ?
In1 N1 2.194(2) . ?
In1 N2 2.195(2) . ?
In1 N5 2.338(2) . ?
In1 Cl1 2.4684(7) . ?
In1 N3 2.497(2) . ?
O1 C11 1.387(4) . ?
O1 C9 1.416(4) . ?
O2 C21 1.410(4) . ?
O2 C20 1.420(4) . ?
N1 C1 1.345(4) . ?
N1 C4 1.363(4) . ?
N2 C5 1.282(4) . ?
N2 C6 1.443(4) . ?
N3 C8 1.467(3) . ?
N3 C7 1.484(4) . ?
N3 C10 1.517(4) . ?
N4 C12 1.350(3) . ?
N4 C15 1.367(3) . ?
N5 C16 1.280(3) . ?
N5 C17 1.462(3) . ?
N6 C18 1.451(4) . ?
N6 C22 1.454(4) . ?
N6 C19 1.456(4) . ?
C1 C2 1.387(5) . ?
C1 H1 0.9300 . ?
C2 C3 1.361(5) . ?
C2 H2 0.9300 . ?
C3 C4 1.390(4) . ?
C3 H3 0.9300 . ?
C4 C5 1.416(4) . ?
C5 H5 0.9300 . ?
C6 C7 1.509(5) . ?
C6 H6A 0.9700 . ?
C6 H6B 0.9700 . ?
C7 H7A 0.9700 . ?
C7 H7B 0.9700 . ?
C8 C9 1.470(5) . ?
C8 H8A 0.9700 . ?
C8 H8B 0.9700 . ?
C9 H9A 0.9700 . ?
C9 H9B 0.9700 . ?
C10 C11 1.504(5) . ?
C10 H10A 0.9700 . ?
C10 H10B 0.9700 . ?
C11 H11A 0.9700 . ?
C11 H11B 0.9700 . ?
C12 C13 1.372(4) . ?
C12 H12 0.9300 . ?
C13 C14 1.384(4) . ?
C13 H13 0.9300 . ?
C14 C15 1.386(4) . ?
C14 H14 0.9300 . ?
C15 C16 1.422(4) . ?
C16 H16 0.9300 . ?
C17 C18 1.505(5) . ?
C17 H17A 0.9700 . ?
C17 H17B 0.9700 . ?
C18 H18A 0.9700 . ?
C18 H18B 0.9700 . ?
C19 C20 1.501(5) . ?
C19 H19A 0.9700 . ?
C19 H19B 0.9700 . ?
C20 H20A 0.9700 . ?
C20 H20B 0.9700 . ?
C21 C22 1.498(4) . ?
C21 H21A 0.9700 . ?
C21 H21B 0.9700 . ?
C22 H22A 0.9700 . ?
C22 H22B 0.9700 . ?

loop_
_geom_hbond_atom_site_label_D
_geom_hbond_atom_site_label_H
_geom_hbond_atom_site_label_A
_geom_hbond_distance_DH
_geom_hbond_distance_HA
_geom_hbond_distance_DA
_geom_hbond_angle_DHA
_geom_hbond_site_symmetry_A
_geom_hbond_publ_flag
C7 H7A Cl1 0.97 2.87 3.497(3) 123.3 4_575 yes
C8 H8A Cl1 0.97 2.85 3.410(3) 117.7 . yes
C9 H9A Cl1 0.97 2.91 3.817(4) 155.6 2 yes
C9 H9B Cl1 0.97 2.84 3.513(4) 127.4 . yes
C7 H7A Cl1 0.97 2.87 3.497(3) 123.3 4_575 yes
C8 H8A Cl1 0.97 2.85 3.410(3) 117.7 . yes
C9 H9A Cl1 0.97 2.91 3.817(4) 155.6 2 yes
C9 H9B Cl1 0.97 2.84 3.513(4) 127.4 . yes

loop_
_geom_torsion_atom_site_label_1
_geom_torsion_atom_site_label_2
_geom_torsion_atom_site_label_3
_geom_torsion_atom_site_label_4
_geom_torsion
_geom_torsion_site_symmetry_1
_geom_torsion_site_symmetry_2
_geom_torsion_site_symmetry_3
_geom_torsion_site_symmetry_4
_geom_torsion_publ_flag
C4 N1 C1 C2 -0.5(3) . . . . ?
In1 N1 C1 C2 -174.5(2) . . . . ?
N1 C1 C2 C3 0.3(4) . . . . ?
C1 C2 C3 C4 0.1(4) . . . . ?
C1 N1 C4 C3 0.6(3) . . . . ?
In1 N1 C4 C3 176.4(2) . . . . ?
C1 N1 C4 C5 -178.2(3) . . . . ?
In1 N1 C4 C5 -2.5(3) . . . . ?
C2 C3 C4 N1 -0.5(4) . . . . ?
C2 C3 C4 C5 178.1(3) . . . . ?
C6 N2 C5 C4 -178.8(3) . . . . ?
In1 N2 C5 C4 3.1(4) . . . . ?
N1 C4 C5 N2 -0.4(4) . . . . ?
C3 C4 C5 N2 -178.9(3) . . . . ?
C5 N2 C6 C7 -144.7(3) . . . . ?
In1 N2 C6 C7 33.3(3) . . . . ?
C8 N3 C7 C6 -76.2(3) . . . . ?
C10 N3 C7 C6 167.0(3) . . . . ?
In1 N3 C7 C6 45.7(3) . . . . ?
N2 C6 C7 N3 -54.2(4) . . . . ?
C7 N3 C8 C9 -167.5(3) . . . . ?
C10 N3 C8 C9 -51.5(3) . . . . ?
In1 N3 C8 C9 77.2(3) . . . . ?
C11 O1 C9 C8 -61.3(4) . . . . ?
N3 C8 C9 O1 58.6(4) . . . . ?
C8 N3 C10 C11 50.6(3) . . . . ?
C7 N3 C10 C11 169.3(3) . . . . ?
In1 N3 C10 C11 -77.5(3) . . . . ?
C9 O1 C11 C10 60.5(4) . . . . ?
N3 C10 C11 O1 -57.2(4) . . . . ?
C15 N4 C12 C13 -0.5(3) . . . . ?
In1 N4 C12 C13 179.6(2) . . . . ?
N4 C12 C13 C14 0.2(3) . . . . ?
C12 C13 C14 C15 0.1(3) . . . . ?
C12 N4 C15 C14 0.6(3) . . . . ?
In1 N4 C15 C14 -179.51(18) . . . . ?
C12 N4 C15 C16 -178.4(2) . . . . ?
In1 N4 C15 C16 1.5(3) . . . . ?
C13 C14 C15 N4 -0.4(3) . . . . ?
C13 C14 C15 C16 178.3(3) . . . . ?
C17 N5 C16 C15 -178.2(3) . . . . ?
In1 N5 C16 C15 -3.6(3) . . . . ?
N4 C15 C16 N5 1.7(4) . . . . ?
C14 C15 C16 N5 -177.0(3) . . . . ?
C16 N5 C17 C18 88.3(4) . . . . ?
In1 N5 C17 C18 -84.9(3) . . . . ?
C22 N6 C18 C17 -70.8(3) . . . . ?
C19 N6 C18 C17 167.6(3) . . . . ?
N5 C17 C18 N6 -66.1(4) . . . . ?
C18 N6 C19 C20 179.4(3) . . . . ?
C22 N6 C19 C20 55.1(4) . . . . ?
C21 O2 C20 C19 58.5(4) . . . . ?
N6 C19 C20 O2 -57.3(4) . . . . ?
C20 O2 C21 C22 -60.9(4) . . . . ?
C18 N6 C22 C21 -180.0(3) . . . . ?
C19 N6 C22 C21 -56.8(4) . . . . ?
O2 C21 C22 N6 61.7(4) . . . . ?
